data_2023090
loop_
_publ_author_name
'Fraker, Addison'
'Donahue, James P.'
'McSkimming, Alex'

_publ_section_title
;
 Bis[tris(diisobutyldithiocarbamato)-\m3-sulfido-tri-\m2-disulfido-trimolybdenum(IV)]
 sulfide tetrahydrofuran monosolvate
;
_journal_coeditor_code OI2005
_journal_issue 5
_journal_name_full 'Acta Crystallographica Section E Crystallographic Communications'
_journal_paper_doi 10.1107/S2056989024002949
_journal_volume 80
_journal_year 2024
_chemical_formula_iupac '[Mo3 (C9 H18 N S2)3 (S2)3 S]2 S'
_chemical_formula_moiety '2(C27 H54 Mo3 N3 S13 +), S 2-'
_chemical_formula_sum 'C54 H108 Mo6 N6 S27'
_chemical_formula_weight 2282.72
_chemical_name_systematic
'Bis[tris(diisobutyldithiocarbamato)-\m~3~-sulfido-tri-\m~2~-disulfido-trimolybdenum(IV)] sulfide tetrahydrofuran monosolvate'
_space_group_crystal_system monoclinic
_space_group_IT_number 14
_space_group_name_Hall '-P 2yn'
_space_group_name_H-M_alt 'P 1 21/n 1'
_atom_sites_solution_hydrogens geom
_atom_sites_solution_primary dual
_atom_sites_solution_secondary difmap
_audit_creation_method SHELXL-2018/1
_cell_angle_alpha 90
_cell_angle_beta 91.576(2)
_cell_angle_gamma 90
_cell_formula_units_Z 4
_cell_length_a 16.1699(7)
_cell_length_b 21.1139(10)
_cell_length_c 30.0046(14)
_cell_measurement_reflns_used 9883
_cell_measurement_temperature 150(2)
_cell_measurement_theta_max 74.316
_cell_measurement_theta_min 5.0035
_cell_volume 10240.0(8)
_computing_cell_refinement
;
<i>SAINT</i> (Bruker, 2021)
;
_computing_data_collection
;
<i>APEX4</i> (Bruker, 2021)
;
_computing_data_reduction
;
<i>SAINT</i> (Bruker, 2021)
;
_computing_molecular_graphics
;
<i>SHELXTL</i> (Sheldrick, 2008)
;
_computing_publication_material
;
<i>SHELXTL</i> (Sheldrick, 2008)
;
_computing_structure_refinement
;
<i>SHELXL2018</i> (Sheldrick, 2015<i>b</i>)
;
_computing_structure_solution
;
<i>SHELXT</i> (Sheldrick, 2015<i>a</i>)
;
_diffrn_ambient_temperature 150.(2)
_diffrn_detector_area_resol_mean 7.3910
_diffrn_measured_fraction_theta_full 1.000
_diffrn_measured_fraction_theta_max 0.992
_diffrn_measurement_device 'Bruker D8 VENTURE PHOTON 3 CPAD'
_diffrn_measurement_device_type 'Bruker D8 QUEST PHOTON 3'
_diffrn_measurement_method '\f and \w scans'
_diffrn_radiation_monochromator mirror
_diffrn_radiation_type 'Cu K\a'
_diffrn_radiation_wavelength 1.54178
_diffrn_reflns_av_R_equivalents 0.0543
_diffrn_reflns_av_unetI/netI 0.0190
_diffrn_reflns_limit_h_max 20
_diffrn_reflns_limit_h_min -20
_diffrn_reflns_limit_k_max 26
_diffrn_reflns_limit_k_min -26
_diffrn_reflns_limit_l_max 37
_diffrn_reflns_limit_l_min -37
_diffrn_reflns_number 332865
_diffrn_reflns_theta_full 67.679
_diffrn_reflns_theta_max 75.060
_diffrn_reflns_theta_min 2.559
_diffrn_source 'INCOATEC I\mS micro-focus source'
_diffrn_source_current 1.0
_diffrn_source_power 0.05
_diffrn_source_voltage 50
_exptl_absorpt_coefficient_mu 11.240
_exptl_absorpt_correction_T_max 0.355
_exptl_absorpt_correction_T_min 0.120
_exptl_absorpt_correction_type multi-scan
_exptl_absorpt_process_details
;
(<i>SADABS</i>; Krause <i>et al.</i>, 2015)
;
_exptl_crystal_colour yellow
_exptl_crystal_density_diffrn 1.481
_exptl_crystal_density_method 'not measured'
_exptl_crystal_description block
_exptl_crystal_F_000 4632
_exptl_crystal_size_max 0.363
_exptl_crystal_size_mid 0.268
_exptl_crystal_size_min 0.116
_refine_diff_density_max 1.552
_refine_diff_density_min -0.667
_refine_ls_extinction_method none
_refine_ls_goodness_of_fit_ref 1.146
_refine_ls_hydrogen_treatment constr
_refine_ls_matrix_type full
_refine_ls_number_parameters 967
_refine_ls_number_reflns 20942
_refine_ls_number_restraints 492
_refine_ls_restrained_S_all 1.140
_refine_ls_R_factor_all 0.0434
_refine_ls_R_factor_gt 0.0379
_refine_ls_shift/su_max 0.034
_refine_ls_shift/su_mean 0.001
_refine_ls_structure_factor_coef Fsqd
_refine_ls_weighting_details 'w=1/[\s^2^(Fo^2^)+(0.0247P)^2^+22.8874P] where P=(Fo^2^+2Fc^2^)/3'
_refine_ls_weighting_scheme calc
_refine_ls_wR_factor_gt 0.0840
_refine_ls_wR_factor_ref 0.0889
_reflns_number_gt 18768
_reflns_number_total 20942
_reflns_threshold_expression 'I > 2\s(I)'
_cod_data_source_file oi2005.cif
_cod_data_source_block I
_cod_original_sg_symbol_H-M 'P 21/n'
_cod_database_code 2023090
_shelx_space_group_comment
;
The symmetry employed for this shelxl refinement is uniquely defined
by the following loop, which should always be used as a source of
symmetry information in preference to the above space-group names.
They are only intended as comments.
;
_shelx_estimated_absorpt_t_min 0.106
_shelx_estimated_absorpt_t_max 0.356

loop_
_space_group_symop_operation_xyz
'x, y, z'
'-x+1/2, y+1/2, -z+1/2'
'-x, -y, -z'
'x-1/2, -y-1/2, z-1/2'

loop_
_atom_site_type_symbol
_atom_site_label
_atom_site_fract_x
_atom_site_fract_y
_atom_site_fract_z
_atom_site_U_iso_or_equiv
_atom_site_adp_type
_atom_site_calc_flag
_atom_site_occupancy
_atom_site_disorder_assembly
_atom_site_disorder_group
Mo Mo1 0.28182(2) 0.15773(2) 0.34013(2) 0.04249(7) Uani d 1 . .
Mo Mo2 0.22016(2) 0.24608(2) 0.39629(2) 0.03764(7) Uani d 1 . .
Mo Mo3 0.36754(2) 0.19093(2) 0.41581(2) 0.03837(7) Uani d 1 . .
Mo Mo4 0.63970(2) 0.31015(2) 0.31405(2) 0.03863(7) Uani d 1 . .
Mo Mo5 0.57805(2) 0.39460(2) 0.25385(2) 0.03791(7) Uani d 1 . .
Mo Mo6 0.60329(2) 0.42944(2) 0.34021(2) 0.03703(7) Uani d 1 . .
S S1 0.24484(6) 0.26354(5) 0.31861(3) 0.0452(2) Uani d 1 . .
S S2 0.14289(6) 0.20676(5) 0.32864(3) 0.0487(2) Uani d 1 . .
S S3 0.34878(5) 0.30402(4) 0.40570(3) 0.04282(19) Uani d 1 . .
S S4 0.29662(6) 0.26176(4) 0.46743(3) 0.04189(19) Uani d 1 . .
S S5 0.41906(6) 0.20052(5) 0.34182(3) 0.0439(2) Uani d 1 . .
S S6 0.41496(6) 0.10737(5) 0.36342(4) 0.0505(2) Uani d 1 . .
S S7 0.23835(6) 0.13682(5) 0.41369(3) 0.04361(19) Uani d 1 . .
S S8 0.22652(7) 0.05089(5) 0.32218(3) 0.0530(2) Uani d 1 . .
S S9 0.30170(7) 0.13312(6) 0.25885(4) 0.0592(3) Uani d 1 . .
S S10 0.08804(6) 0.24067(5) 0.43706(3) 0.0459(2) Uani d 1 . .
S S11 0.14740(6) 0.35163(5) 0.39361(3) 0.0466(2) Uani d 1 . .
S S12 0.40548(6) 0.11981(5) 0.47965(4) 0.0524(2) Uani d 1 . .
S S13 0.51429(6) 0.21189(5) 0.44249(3) 0.04316(19) Uani d 1 . .
S S14 0.51394(6) 0.29511(4) 0.27074(3) 0.04288(19) Uani d 1 . .
S S15 0.62047(6) 0.28593(5) 0.23350(3) 0.0467(2) Uani d 1 . .
S S16 0.47316(5) 0.43703(4) 0.30051(3) 0.04092(18) Uani d 1 . .
S S17 0.55852(6) 0.50476(4) 0.28115(3) 0.04299(19) Uani d 1 . .
S S18 0.54359(6) 0.33574(4) 0.37101(3) 0.04165(19) Uani d 1 . .
S S19 0.66926(6) 0.34979(5) 0.39048(3) 0.0446(2) Uani d 1 . .
S S20 0.71045(5) 0.40274(4) 0.29038(3) 0.04075(18) Uani d 1 . .
S S21 0.77656(6) 0.25674(5) 0.31098(4) 0.0493(2) Uani d 1 . .
S S22 0.62651(6) 0.19647(5) 0.33694(4) 0.0494(2) Uani d 1 . .
S S23 0.64712(6) 0.43142(5) 0.18538(3) 0.0452(2) Uani d 1 . .
S S24 0.47426(6) 0.40163(5) 0.18995(3) 0.0482(2) Uani d 1 . .
S S25 0.69759(6) 0.51203(5) 0.37118(3) 0.0464(2) Uani d 1 . .
S S26 0.53443(6) 0.48741(5) 0.40251(3) 0.0466(2) Uani d 1 . .
S S27 0.39203(6) 0.33071(5) 0.32913(3) 0.0463(2) Uani d 1 . .
N N1 0.2599(2) 0.01216(19) 0.23953(12) 0.0563(9) Uani d 1 . .
N N2 -0.0071(2) 0.34429(18) 0.42525(12) 0.0509(8) Uani d 1 . .
N N3 0.5663(2) 0.12796(16) 0.50435(11) 0.0478(7) Uani d 1 . .
N N4 0.7610(2) 0.12970(16) 0.31613(11) 0.0460(7) Uani d 1 . .
N N5 0.5473(2) 0.42294(18) 0.11238(11) 0.0517(8) Uani d 1 . .
N N6 0.6341(2) 0.57425(16) 0.44117(11) 0.0475(7) Uani d 1 . .
C C1 0.2620(3) 0.0586(2) 0.26886(14) 0.0543(10) Uani d 1 . .
C C2 0.2326(3) -0.0514(2) 0.25258(14) 0.0527(10) Uani d 1 . .
H H2A 0.217065 -0.075287 0.225235 0.063 Uiso calc 1 . .
H H2B 0.182288 -0.047016 0.270375 0.063 Uiso calc 1 . .
C C3 0.2961(3) -0.0902(3) 0.2795(2) 0.0807(17) Uani d 1 . .
H H3 0.310669 -0.065912 0.307209 0.097 Uiso calc 1 . .
C C4 0.3745(4) -0.1003(4) 0.2546(3) 0.107(2) Uani d 1 . .
H H4A 0.410117 -0.130262 0.271029 0.161 Uiso calc 1 . .
H H4B 0.403502 -0.059789 0.251624 0.161 Uiso calc 1 . .
H H4C 0.360986 -0.117325 0.224899 0.161 Uiso calc 1 . .
C C5 0.2572(4) -0.1518(3) 0.2932(2) 0.0881(18) Uani d 1 . .
H H5A 0.211013 -0.143168 0.312784 0.132 Uiso calc 1 . .
H H5B 0.298588 -0.177840 0.309208 0.132 Uiso calc 1 . .
H H5C 0.236844 -0.174576 0.266662 0.132 Uiso calc 1 . .
C C6 0.2842(3) 0.0214(3) 0.19272(15) 0.0651(13) Uani d 1 . .
H H6A 0.321450 -0.013467 0.184158 0.078 Uiso calc 1 . .
H H6B 0.315328 0.061625 0.190457 0.078 Uiso calc 1 . .
C C7 0.2093(3) 0.0233(3) 0.15996(16) 0.0677(13) Uani d 1 . .
H H7 0.178443 -0.017497 0.162657 0.081 Uiso calc 1 . .
C C8 0.1505(4) 0.0773(3) 0.1702(2) 0.0807(15) Uani d 1 . .
H H8A 0.179598 0.117804 0.167650 0.121 Uiso calc 1 . .
H H8B 0.130658 0.072535 0.200612 0.121 Uiso calc 1 . .
H H8C 0.103313 0.076383 0.149017 0.121 Uiso calc 1 . .
C C9 0.2409(5) 0.0281(3) 0.11240(18) 0.0927(19) Uani d 1 . .
H H9A 0.193806 0.028368 0.091147 0.139 Uiso calc 1 . .
H H9B 0.276474 -0.008322 0.106332 0.139 Uiso calc 1 . .
H H9C 0.272693 0.067296 0.109297 0.139 Uiso calc 1 . .
C C10 0.0657(2) 0.3159(2) 0.41943(13) 0.0467(9) Uani d 1 . .
C C11A -0.0783(8) 0.3097(7) 0.4429(3) 0.063(3) Uani d 0.746(8) A 1
H H11A -0.058514 0.269681 0.456598 0.075 Uiso calc 0.746(8) A 1
H H11B -0.116824 0.298766 0.417830 0.075 Uiso calc 0.746(8) A 1
C C12A -0.1251(4) 0.3477(4) 0.4775(2) 0.078(2) Uani d 0.746(8) A 1
H H12A -0.149636 0.386074 0.462720 0.093 Uiso calc 0.746(8) A 1
C C13A -0.0681(9) 0.3690(9) 0.5160(5) 0.116(6) Uani d 0.746(8) A 1
H H13A -0.099958 0.393110 0.537464 0.174 Uiso calc 0.746(8) A 1
H H13B -0.043637 0.331715 0.530701 0.174 Uiso calc 0.746(8) A 1
H H13C -0.023952 0.395716 0.504460 0.174 Uiso calc 0.746(8) A 1
C C14A -0.1949(4) 0.3061(5) 0.4941(3) 0.097(3) Uani d 0.746(8) A 1
H H14A -0.226026 0.329373 0.516379 0.146 Uiso calc 0.746(8) A 1
H H14B -0.231995 0.294739 0.468958 0.146 Uiso calc 0.746(8) A 1
H H14C -0.171606 0.267555 0.507542 0.146 Uiso calc 0.746(8) A 1
C C11B -0.074(2) 0.309(2) 0.4472(8) 0.061(7) Uani d 0.254(8) A 2
H H11C -0.075433 0.266124 0.433928 0.073 Uiso calc 0.254(8) A 2
H H11D -0.126563 0.329961 0.438644 0.073 Uiso calc 0.254(8) A 2
C C12B -0.0727(12) 0.3006(8) 0.4983(6) 0.065(5) Uani d 0.254(8) A 2
H H12B -0.015647 0.287520 0.508124 0.079 Uiso calc 0.254(8) A 2
C C13B -0.091(2) 0.3643(13) 0.5197(13) 0.071(7) Uani d 0.254(8) A 2
H H13D -0.051440 0.395898 0.509358 0.106 Uiso calc 0.254(8) A 2
H H13E -0.147271 0.377504 0.511416 0.106 Uiso calc 0.254(8) A 2
H H13F -0.085519 0.360359 0.552238 0.106 Uiso calc 0.254(8) A 2
C C14B -0.1326(17) 0.2501(12) 0.5136(8) 0.094(8) Uani d 0.254(8) A 2
H H14D -0.119560 0.209714 0.499327 0.141 Uiso calc 0.254(8) A 2
H H14E -0.127539 0.245467 0.546041 0.141 Uiso calc 0.254(8) A 2
H H14F -0.189290 0.262613 0.505219 0.141 Uiso calc 0.254(8) A 2
C C15 -0.0234(3) 0.4080(2) 0.40781(16) 0.0593(11) Uani d 1 . .
H H15A 0.029939 0.427814 0.400247 0.071 Uiso calc 1 . .
H H15B -0.048039 0.433821 0.431560 0.071 Uiso calc 1 . .
C C16 -0.0815(3) 0.4096(3) 0.36630(18) 0.0647(12) Uani d 1 . .
H H16 -0.137341 0.394547 0.375071 0.078 Uiso calc 1 . .
C C17 -0.0519(3) 0.3679(3) 0.32920(18) 0.0722(14) Uani d 1 . .
H H17A -0.090245 0.371309 0.303445 0.108 Uiso calc 1 . .
H H17B -0.049600 0.323873 0.339418 0.108 Uiso calc 1 . .
H H17C 0.003383 0.381532 0.320612 0.108 Uiso calc 1 . .
C C18 -0.0890(4) 0.4786(3) 0.3512(2) 0.0830(17) Uani d 1 . .
H H18A -0.034711 0.494148 0.342432 0.124 Uiso calc 1 . .
H H18B -0.109108 0.504487 0.375761 0.124 Uiso calc 1 . .
H H18C -0.128069 0.481425 0.325710 0.124 Uiso calc 1 . .
C C19 0.5038(3) 0.15058(19) 0.47930(13) 0.0455(8) Uani d 1 . .
C C20A 0.5540(16) 0.0812(5) 0.5400(3) 0.056(3) Uani d 0.750(10) B 1
H H20A 0.606215 0.057712 0.545571 0.067 Uiso calc 0.750(10) B 1
H H20B 0.511224 0.050426 0.529994 0.067 Uiso calc 0.750(10) B 1
C C21A 0.5272(5) 0.1125(4) 0.5837(3) 0.063(2) Uani d 0.750(10) B 1
H H21A 0.476777 0.138625 0.577231 0.076 Uiso calc 0.750(10) B 1
C C22A 0.5053(9) 0.0610(5) 0.6169(3) 0.111(4) Uani d 0.750(10) B 1
H H22A 0.461813 0.033890 0.603836 0.166 Uiso calc 0.750(10) B 1
H H22B 0.554510 0.035361 0.623918 0.166 Uiso calc 0.750(10) B 1
H H22C 0.485590 0.080566 0.644212 0.166 Uiso calc 0.750(10) B 1
C C23A 0.5941(5) 0.1549(4) 0.6028(2) 0.077(2) Uani d 0.750(10) B 1
H H23A 0.607245 0.187683 0.580952 0.116 Uiso calc 0.750(10) B 1
H H23B 0.574752 0.174977 0.630053 0.116 Uiso calc 0.750(10) B 1
H H23C 0.643673 0.129773 0.609759 0.116 Uiso calc 0.750(10) B 1
C C20B 0.547(4) 0.0763(14) 0.5354(8) 0.054(8) Uani d 0.250(10) B 2
H H20C 0.584295 0.039966 0.530090 0.064 Uiso calc 0.250(10) B 2
H H20D 0.489442 0.061991 0.529825 0.064 Uiso calc 0.250(10) B 2
C C21B 0.5580(16) 0.0986(10) 0.5843(8) 0.059(5) Uani d 0.250(10) B 2
H H21B 0.609574 0.124122 0.588993 0.071 Uiso calc 0.250(10) B 2
C C22B 0.5585(18) 0.0394(12) 0.6138(8) 0.083(7) Uani d 0.250(10) B 2
H H22D 0.607744 0.014005 0.607925 0.125 Uiso calc 0.250(10) B 2
H H22E 0.559320 0.052021 0.645268 0.125 Uiso calc 0.250(10) B 2
H H22F 0.508746 0.014214 0.607173 0.125 Uiso calc 0.250(10) B 2
C C23B 0.481(2) 0.1371(14) 0.5941(9) 0.109(9) Uani d 0.250(10) B 2
H H23D 0.479815 0.175203 0.575498 0.164 Uiso calc 0.250(10) B 2
H H23E 0.431657 0.111512 0.587551 0.164 Uiso calc 0.250(10) B 2
H H23F 0.482231 0.149319 0.625647 0.164 Uiso calc 0.250(10) B 2
C C24A 0.6524(10) 0.1416(12) 0.4941(9) 0.064(5) Uani d 0.470(14) B 1
H H24A 0.688292 0.127299 0.519406 0.077 Uiso calc 0.470(14) B 1
H H24B 0.659136 0.188038 0.491366 0.077 Uiso calc 0.470(14) B 1
C C25A 0.6827(6) 0.1096(5) 0.4504(5) 0.059(3) Uani d 0.470(14) B 1
H H25A 0.654795 0.124917 0.422255 0.071 Uiso calc 0.470(14) B 1
C C26A 0.7740(10) 0.1322(16) 0.4577(12) 0.183(12) Uani d 0.470(14) B 1
H H26A 0.776972 0.178135 0.453310 0.275 Uiso calc 0.470(14) B 1
H H26B 0.793109 0.121666 0.488048 0.275 Uiso calc 0.470(14) B 1
H H26C 0.809276 0.110985 0.436207 0.275 Uiso calc 0.470(14) B 1
C C27A 0.6801(9) 0.0384(5) 0.4573(5) 0.078(4) Uani d 0.470(14) B 1
H H27A 0.698821 0.016938 0.430453 0.118 Uiso calc 0.470(14) B 1
H H27B 0.716512 0.026877 0.482725 0.118 Uiso calc 0.470(14) B 1
H H27C 0.623337 0.025307 0.463342 0.118 Uiso calc 0.470(14) B 1
C C24B 0.6513(7) 0.1498(10) 0.4976(7) 0.059(4) Uani d 0.530(14) B 2
H H24C 0.678451 0.159822 0.526744 0.070 Uiso calc 0.530(14) B 2
H H24D 0.650592 0.188604 0.479149 0.070 Uiso calc 0.530(14) B 2
C C25B 0.6999(7) 0.0965(7) 0.4739(5) 0.105(5) Uani d 0.530(14) B 2
H H25B 0.717986 0.062556 0.495298 0.126 Uiso calc 0.530(14) B 2
C C26B 0.7712(16) 0.1200(16) 0.4467(9) 0.192(10) Uani d 0.530(14) B 2
H H26D 0.812795 0.140014 0.466502 0.288 Uiso calc 0.530(14) B 2
H H26E 0.796299 0.084260 0.431236 0.288 Uiso calc 0.530(14) B 2
H H26F 0.750760 0.151052 0.424746 0.288 Uiso calc 0.530(14) B 2
C C27B 0.6489(12) 0.0693(10) 0.4344(5) 0.161(7) Uani d 0.530(14) B 2
H H27D 0.680598 0.035889 0.419951 0.242 Uiso calc 0.530(14) B 2
H H27E 0.597097 0.051561 0.445165 0.242 Uiso calc 0.530(14) B 2
H H27F 0.636373 0.103079 0.412840 0.242 Uiso calc 0.530(14) B 2
C C28 0.7268(2) 0.18612(19) 0.32102(13) 0.0450(8) Uani d 1 . .
C C29 0.8473(2) 0.1219(2) 0.30255(14) 0.0473(9) Uani d 1 . .
H H29A 0.864663 0.160720 0.286860 0.057 Uiso calc 1 . .
H H29B 0.849911 0.086268 0.281175 0.057 Uiso calc 1 . .
C C30 0.9082(3) 0.1092(2) 0.34129(15) 0.0516(9) Uani d 1 . .
H H30 0.886331 0.073433 0.359361 0.062 Uiso calc 1 . .
C C31 0.9196(3) 0.1659(2) 0.37135(17) 0.0676(13) Uani d 1 . .
H H31A 0.945563 0.200296 0.354849 0.101 Uiso calc 1 . .
H H31B 0.955037 0.154349 0.397101 0.101 Uiso calc 1 . .
H H31C 0.865595 0.179910 0.381648 0.101 Uiso calc 1 . .
C C32 0.9904(3) 0.0886(2) 0.32208(17) 0.0589(11) Uani d 1 . .
H H32A 1.009490 0.121053 0.301377 0.088 Uiso calc 1 . .
H H32B 0.982894 0.048415 0.306159 0.088 Uiso calc 1 . .
H H32C 1.031575 0.083195 0.346352 0.088 Uiso calc 1 . .
C C33 0.7123(3) 0.07116(19) 0.32141(14) 0.0486(9) Uani d 1 . .
H H33A 0.663579 0.080740 0.339517 0.058 Uiso calc 1 . .
H H33B 0.746555 0.039723 0.337995 0.058 Uiso calc 1 . .
C C34 0.6825(3) 0.0418(2) 0.27712(16) 0.0611(11) Uani d 1 . .
H H34 0.732168 0.026919 0.260969 0.073 Uiso calc 1 . .
C C35 0.6364(5) 0.0885(3) 0.2475(2) 0.095(2) Uani d 1 . .
H H35A 0.621329 0.068190 0.219048 0.142 Uiso calc 1 . .
H H35B 0.671835 0.125195 0.242054 0.142 Uiso calc 1 . .
H H35C 0.586147 0.102435 0.262172 0.142 Uiso calc 1 . .
C C36 0.6301(3) -0.0155(3) 0.2873(2) 0.0721(14) Uani d 1 . .
H H36A 0.661772 -0.044595 0.306587 0.108 Uiso calc 1 . .
H H36B 0.614341 -0.037055 0.259368 0.108 Uiso calc 1 . .
H H36C 0.580121 -0.001939 0.302384 0.108 Uiso calc 1 . .
C C37 0.5550(2) 0.4200(2) 0.15646(13) 0.0463(8) Uani d 1 . .
C C38 0.6210(3) 0.4313(3) 0.08506(14) 0.0626(12) Uani d 1 . .
H H38A 0.659391 0.461286 0.100354 0.075 Uiso calc 1 . .
H H38B 0.603833 0.450337 0.056091 0.075 Uiso calc 1 . .
C C39 0.6664(4) 0.3695(4) 0.0766(2) 0.099(2) Uani d 1 . .
H H39 0.678260 0.348123 0.105786 0.118 Uiso calc 1 . .
C C40 0.7466(7) 0.3850(6) 0.0555(4) 0.196(6) Uani d 1 . .
H H40A 0.778858 0.346179 0.051997 0.294 Uiso calc 1 . .
H H40B 0.777780 0.414839 0.074565 0.294 Uiso calc 1 . .
H H40C 0.735669 0.404299 0.026243 0.294 Uiso calc 1 . .
C C41 0.6212(7) 0.3267(5) 0.0479(3) 0.165(5) Uani d 1 . .
H H41A 0.601261 0.349348 0.021175 0.247 Uiso calc 1 . .
H H41B 0.574014 0.309483 0.063694 0.247 Uiso calc 1 . .
H H41C 0.657569 0.291941 0.039120 0.247 Uiso calc 1 . .
C C42 0.4660(3) 0.4144(3) 0.08963(15) 0.0650(12) Uani d 1 . .
H H42A 0.436427 0.379367 0.104246 0.078 Uiso calc 1 . .
H H42B 0.474902 0.401760 0.058341 0.078 Uiso calc 1 . .
C C43 0.4119(3) 0.4730(3) 0.08980(16) 0.0673(13) Uani d 1 . .
H H43 0.408728 0.488200 0.121277 0.081 Uiso calc 1 . .
C C44 0.4477(4) 0.5262(3) 0.06206(19) 0.0901(19) Uani d 1 . .
H H44A 0.448287 0.513341 0.030693 0.135 Uiso calc 1 . .
H H44B 0.504371 0.535337 0.072662 0.135 Uiso calc 1 . .
H H44C 0.413652 0.564319 0.064961 0.135 Uiso calc 1 . .
C C45 0.3246(4) 0.4543(4) 0.0737(2) 0.104(2) Uani d 1 . .
H H45A 0.326278 0.438921 0.042929 0.156 Uiso calc 1 . .
H H45B 0.288067 0.491239 0.075007 0.156 Uiso calc 1 . .
H H45C 0.303562 0.420712 0.092900 0.156 Uiso calc 1 . .
C C46 0.6229(2) 0.53121(19) 0.40933(13) 0.0462(8) Uani d 1 . .
C C47 0.7139(3) 0.6055(2) 0.44820(15) 0.0560(10) Uani d 1 . .
H H47A 0.704518 0.651082 0.453985 0.067 Uiso calc 1 . .
H H47B 0.745878 0.602027 0.420630 0.067 Uiso calc 1 . .
C C48 0.7653(3) 0.5773(3) 0.48732(19) 0.0777(16) Uani d 1 . .
H H48 0.739061 0.589709 0.515813 0.093 Uiso calc 1 . .
C C49 0.7727(5) 0.5081(3) 0.4862(2) 0.100(2) Uani d 1 . .
H H49A 0.717517 0.489013 0.487158 0.150 Uiso calc 1 . .
H H49B 0.806092 0.493756 0.512068 0.150 Uiso calc 1 . .
H H49C 0.799470 0.495186 0.458763 0.150 Uiso calc 1 . .
C C50 0.8519(4) 0.6084(4) 0.4859(2) 0.100(2) Uani d 1 . .
H H50A 0.885388 0.594678 0.511842 0.151 Uiso calc 1 . .
H H50B 0.845993 0.654564 0.486388 0.151 Uiso calc 1 . .
H H50C 0.879090 0.595578 0.458524 0.151 Uiso calc 1 . .
C C51 0.5683(3) 0.5879(2) 0.47283(14) 0.0552(10) Uani d 1 . .
H H51A 0.593420 0.608534 0.499573 0.066 Uiso calc 1 . .
H H51B 0.543675 0.547415 0.482431 0.066 Uiso calc 1 . .
C C52 0.5000(3) 0.6301(3) 0.45411(17) 0.0654(13) Uani d 1 . .
H H52 0.476659 0.610009 0.426336 0.079 Uiso calc 1 . .
C C53 0.5309(4) 0.6957(3) 0.44241(19) 0.0772(15) Uani d 1 . .
H H53A 0.485136 0.720671 0.429452 0.116 Uiso calc 1 . .
H H53B 0.574957 0.692130 0.420779 0.116 Uiso calc 1 . .
H H53C 0.552500 0.716676 0.469436 0.116 Uiso calc 1 . .
C C54 0.4316(4) 0.6340(3) 0.4879(2) 0.093(2) Uani d 1 . .
H H54A 0.409528 0.591559 0.493263 0.140 Uiso calc 1 . .
H H54B 0.387163 0.661505 0.476288 0.140 Uiso calc 1 . .
H H54C 0.454065 0.651566 0.515970 0.140 Uiso calc 1 . .

loop_
_atom_site_aniso_label
_atom_site_aniso_U_11
_atom_site_aniso_U_22
_atom_site_aniso_U_33
_atom_site_aniso_U_12
_atom_site_aniso_U_13
_atom_site_aniso_U_23
Mo1 0.03888(15) 0.04903(17) 0.03986(15) -0.00657(12) 0.00657(12) -0.00838(12)
Mo2 0.03327(13) 0.04424(15) 0.03553(14) -0.00089(11) 0.00322(10) -0.00169(11)
Mo3 0.03619(14) 0.03970(15) 0.03931(14) 0.00085(11) 0.00285(11) -0.00202(11)
Mo4 0.03519(14) 0.04069(15) 0.04030(15) -0.00056(11) 0.00621(11) -0.00678(11)
Mo5 0.03664(14) 0.04272(15) 0.03454(14) -0.00385(11) 0.00392(11) -0.00701(11)
Mo6 0.03491(13) 0.04127(15) 0.03495(13) -0.00051(11) 0.00185(10) -0.00769(11)
S1 0.0398(4) 0.0570(5) 0.0387(4) -0.0043(4) 0.0029(3) 0.0010(4)
S2 0.0374(4) 0.0667(6) 0.0419(5) -0.0088(4) 0.0004(4) -0.0028(4)
S3 0.0353(4) 0.0414(4) 0.0517(5) -0.0003(3) 0.0006(4) -0.0040(4)
S4 0.0424(4) 0.0472(5) 0.0362(4) 0.0020(4) 0.0030(3) -0.0026(4)
S5 0.0372(4) 0.0507(5) 0.0439(5) -0.0026(4) 0.0070(4) -0.0061(4)
S6 0.0466(5) 0.0447(5) 0.0604(6) 0.0018(4) 0.0092(4) -0.0095(4)
S7 0.0424(5) 0.0457(5) 0.0429(5) -0.0041(4) 0.0064(4) -0.0032(4)
S8 0.0526(5) 0.0577(6) 0.0493(5) -0.0132(4) 0.0130(4) -0.0166(4)
S9 0.0603(6) 0.0722(7) 0.0458(5) -0.0215(5) 0.0145(5) -0.0162(5)
S10 0.0382(4) 0.0559(5) 0.0439(5) -0.0013(4) 0.0071(4) 0.0010(4)
S11 0.0374(4) 0.0496(5) 0.0529(5) 0.0025(4) 0.0057(4) 0.0028(4)
S12 0.0481(5) 0.0496(5) 0.0596(6) 0.0005(4) 0.0019(4) 0.0112(4)
S13 0.0398(4) 0.0477(5) 0.0419(4) 0.0018(4) -0.0001(4) 0.0024(4)
S14 0.0420(4) 0.0456(5) 0.0412(4) -0.0074(4) 0.0052(4) -0.0092(4)
S15 0.0492(5) 0.0481(5) 0.0434(5) -0.0051(4) 0.0114(4) -0.0127(4)
S16 0.0363(4) 0.0479(5) 0.0387(4) -0.0001(4) 0.0028(3) -0.0046(4)
S17 0.0440(5) 0.0427(5) 0.0424(4) -0.0028(4) 0.0034(4) -0.0039(4)
S18 0.0400(4) 0.0456(5) 0.0396(4) 0.0003(4) 0.0067(3) -0.0035(4)
S19 0.0380(4) 0.0529(5) 0.0428(5) 0.0020(4) -0.0016(4) -0.0052(4)
S20 0.0351(4) 0.0445(5) 0.0429(4) -0.0030(3) 0.0055(3) -0.0072(4)
S21 0.0384(5) 0.0453(5) 0.0646(6) 0.0016(4) 0.0117(4) -0.0043(4)
S22 0.0426(5) 0.0448(5) 0.0614(6) 0.0013(4) 0.0145(4) -0.0028(4)
S23 0.0420(5) 0.0541(5) 0.0398(4) -0.0051(4) 0.0064(4) -0.0050(4)
S24 0.0424(5) 0.0633(6) 0.0388(4) -0.0077(4) 0.0000(4) -0.0058(4)
S25 0.0421(5) 0.0509(5) 0.0462(5) -0.0042(4) 0.0022(4) -0.0154(4)
S26 0.0429(5) 0.0539(5) 0.0431(5) 0.0006(4) 0.0048(4) -0.0142(4)
S27 0.0404(5) 0.0518(5) 0.0467(5) -0.0040(4) 0.0018(4) 0.0028(4)
N1 0.0468(18) 0.075(2) 0.0471(19) -0.0118(17) 0.0069(15) -0.0211(17)
N2 0.0390(17) 0.062(2) 0.0519(19) 0.0063(15) 0.0070(14) 0.0028(16)
N3 0.0492(18) 0.0528(19) 0.0412(17) 0.0110(15) -0.0007(14) 0.0027(14)
N4 0.0397(16) 0.0488(18) 0.0498(18) 0.0017(14) 0.0066(14) -0.0078(14)
N5 0.055(2) 0.065(2) 0.0346(16) -0.0013(17) 0.0044(14) -0.0060(15)
N6 0.0482(18) 0.0518(19) 0.0424(17) 0.0009(14) -0.0017(14) -0.0149(14)
C1 0.042(2) 0.070(3) 0.051(2) -0.0092(19) 0.0108(17) -0.019(2)
C2 0.047(2) 0.060(3) 0.051(2) -0.0028(19) -0.0005(18) -0.0159(19)
C3 0.060(3) 0.097(4) 0.084(4) 0.014(3) -0.012(3) -0.027(3)
C4 0.070(4) 0.139(7) 0.112(5) 0.028(4) 0.001(4) -0.020(5)
C5 0.098(5) 0.088(4) 0.077(4) 0.026(4) -0.014(3) -0.002(3)
C6 0.058(3) 0.085(3) 0.053(2) -0.017(2) 0.016(2) -0.025(2)
C7 0.071(3) 0.081(3) 0.051(3) -0.021(3) 0.003(2) -0.010(2)
C8 0.074(3) 0.086(4) 0.082(4) -0.009(3) -0.007(3) -0.007(3)
C9 0.118(5) 0.107(5) 0.053(3) -0.014(4) 0.007(3) -0.004(3)
C10 0.0390(19) 0.058(2) 0.043(2) -0.0005(17) 0.0041(15) -0.0041(17)
C11A 0.048(7) 0.083(7) 0.058(4) 0.005(5) 0.009(4) 0.008(4)
C12A 0.052(4) 0.117(6) 0.064(4) 0.014(4) 0.012(3) 0.003(4)
C13A 0.077(9) 0.207(14) 0.064(5) -0.007(8) 0.012(6) -0.010(7)
C14A 0.048(4) 0.175(9) 0.070(5) 0.005(4) 0.013(3) 0.027(5)
C11B 0.024(12) 0.093(18) 0.067(10) -0.013(12) 0.012(10) 0.002(10)
C12B 0.053(9) 0.077(10) 0.067(9) -0.006(7) 0.018(7) -0.005(8)
C13B 0.049(14) 0.086(11) 0.077(14) 0.030(11) 0.007(12) 0.003(11)
C14B 0.106(17) 0.120(15) 0.058(11) -0.045(14) 0.022(12) 0.003(11)
C15 0.044(2) 0.065(3) 0.069(3) 0.011(2) 0.007(2) -0.001(2)
C16 0.043(2) 0.074(3) 0.078(3) 0.002(2) 0.005(2) 0.015(3)
C17 0.065(3) 0.083(4) 0.069(3) -0.006(3) -0.007(2) 0.013(3)
C18 0.066(3) 0.082(4) 0.101(4) 0.011(3) 0.005(3) 0.024(3)
C19 0.052(2) 0.045(2) 0.0396(19) 0.0079(17) 0.0036(16) -0.0009(15)
C20A 0.060(6) 0.049(5) 0.059(5) 0.002(4) -0.002(5) 0.015(4)
C21A 0.071(5) 0.070(5) 0.050(4) 0.020(3) 0.008(4) 0.020(3)
C22A 0.157(11) 0.092(6) 0.084(6) 0.024(6) 0.030(7) 0.037(5)
C23A 0.095(5) 0.085(5) 0.052(4) 0.025(4) -0.003(3) -0.008(3)
C20B 0.055(15) 0.060(16) 0.045(9) 0.021(13) -0.004(9) 0.014(9)
C21B 0.086(13) 0.053(10) 0.039(8) 0.000(9) -0.012(9) 0.025(7)
C22B 0.097(17) 0.084(14) 0.067(12) -0.004(11) -0.022(12) 0.051(12)
C23B 0.17(2) 0.094(16) 0.069(14) 0.053(15) 0.025(15) 0.008(12)
C24A 0.075(11) 0.060(7) 0.057(9) 0.008(7) -0.003(8) 0.012(7)
C25A 0.047(5) 0.069(6) 0.061(6) 0.002(4) -0.015(5) 0.012(5)
C26A 0.057(8) 0.155(17) 0.34(3) -0.005(10) 0.085(12) 0.05(2)
C27A 0.089(9) 0.069(6) 0.078(8) 0.019(6) 0.011(7) -0.010(6)
C24B 0.031(6) 0.101(11) 0.044(7) 0.004(6) 0.003(5) 0.016(6)
C25B 0.084(7) 0.156(11) 0.078(7) 0.072(7) 0.032(5) 0.041(7)
C26B 0.181(16) 0.23(2) 0.166(16) 0.060(14) 0.138(14) -0.003(15)
C27B 0.200(14) 0.204(18) 0.080(9) 0.133(12) -0.016(10) -0.021(10)
C28 0.0408(19) 0.047(2) 0.048(2) 0.0020(16) 0.0090(16) -0.0042(16)
C29 0.0387(19) 0.051(2) 0.053(2) 0.0071(16) 0.0066(16) -0.0066(17)
C30 0.046(2) 0.051(2) 0.057(2) 0.0005(17) -0.0020(18) 0.0014(18)
C31 0.070(3) 0.066(3) 0.066(3) 0.002(2) -0.011(2) -0.012(2)
C32 0.043(2) 0.061(3) 0.073(3) -0.0007(19) -0.002(2) 0.002(2)
C33 0.047(2) 0.042(2) 0.058(2) 0.0030(16) 0.0100(18) -0.0040(17)
C34 0.067(3) 0.057(3) 0.060(3) -0.003(2) 0.002(2) -0.012(2)
C35 0.140(6) 0.068(3) 0.075(4) -0.002(4) -0.036(4) -0.011(3)
C36 0.063(3) 0.070(3) 0.084(4) -0.013(2) 0.005(3) -0.014(3)
C37 0.045(2) 0.051(2) 0.043(2) -0.0023(17) 0.0014(16) -0.0066(16)
C38 0.064(3) 0.085(3) 0.040(2) -0.002(2) 0.0120(19) -0.006(2)
C39 0.099(5) 0.111(5) 0.089(4) 0.013(4) 0.039(4) -0.026(4)
C40 0.165(10) 0.179(11) 0.252(14) 0.026(8) 0.151(10) -0.015(10)
C41 0.205(12) 0.157(9) 0.130(8) 0.044(8) -0.009(8) -0.074(7)
C42 0.069(3) 0.085(3) 0.040(2) -0.006(3) -0.006(2) -0.014(2)
C43 0.057(3) 0.099(4) 0.046(2) 0.008(3) -0.007(2) -0.010(2)
C44 0.099(4) 0.109(5) 0.063(3) 0.039(4) 0.009(3) 0.013(3)
C45 0.073(4) 0.146(7) 0.092(4) 0.012(4) -0.034(3) -0.035(4)
C46 0.048(2) 0.045(2) 0.045(2) 0.0072(16) -0.0049(16) -0.0102(16)
C47 0.055(2) 0.057(2) 0.055(2) 0.0014(19) -0.0022(19) -0.020(2)
C48 0.060(3) 0.096(4) 0.076(3) 0.014(3) -0.015(3) -0.033(3)
C49 0.114(5) 0.102(5) 0.082(4) 0.038(4) -0.032(4) -0.019(4)
C50 0.059(3) 0.147(6) 0.095(4) 0.009(4) -0.010(3) -0.049(4)
C51 0.056(2) 0.064(3) 0.045(2) 0.006(2) 0.0027(18) -0.0198(19)
C52 0.057(3) 0.071(3) 0.069(3) 0.015(2) -0.002(2) -0.023(2)
C53 0.078(4) 0.083(4) 0.071(3) 0.021(3) 0.001(3) -0.010(3)
C54 0.064(3) 0.093(4) 0.124(5) 0.008(3) 0.025(3) -0.031(4)

loop_
_atom_type_symbol
_atom_type_description
_atom_type_scat_dispersion_real
_atom_type_scat_dispersion_imag
_atom_type_scat_source
C C 0.0181 0.0091 'International Tables Vol C Tables 4.2.6.8 and 6.1.1.4'
H H 0.0000 0.0000 'International Tables Vol C Tables 4.2.6.8 and 6.1.1.4'
N N 0.0311 0.0180 'International Tables Vol C Tables 4.2.6.8 and 6.1.1.4'
S S 0.3331 0.5567 'International Tables Vol C Tables 4.2.6.8 and 6.1.1.4'
Mo Mo -0.0483 2.7339 'International Tables Vol C Tables 4.2.6.8 and 6.1.1.4'

loop_
_geom_angle_atom_site_label_1
_geom_angle_atom_site_label_2
_geom_angle_atom_site_label_3
_geom_angle_site_symmetry_1
_geom_angle_site_symmetry_3
_geom_angle
_geom_angle_publ_flag
S7 Mo1 S5 . . 110.37(3) ?
S7 Mo1 S1 . . 110.21(3) ?
S5 Mo1 S1 . . 83.01(3) ?
S7 Mo1 S8 . . 85.33(3) ?
S5 Mo1 S8 . . 132.53(4) ?
S1 Mo1 S8 . . 134.71(4) ?
S7 Mo1 S6 . . 86.30(4) ?
S5 Mo1 S6 . . 50.23(3) ?
S1 Mo1 S6 . . 133.05(3) ?
S8 Mo1 S6 . . 88.64(4) ?
S7 Mo1 S2 . . 85.24(3) ?
S5 Mo1 S2 . . 132.71(4) ?
S1 Mo1 S2 . . 50.02(3) ?
S8 Mo1 S2 . . 91.69(4) ?
S6 Mo1 S2 . . 171.47(4) ?
S7 Mo1 S9 . . 155.30(4) ?
S5 Mo1 S9 . . 87.45(3) ?
S1 Mo1 S9 . . 88.23(4) ?
S8 Mo1 S9 . . 69.97(4) ?
S6 Mo1 S9 . . 92.94(4) ?
S2 Mo1 S9 . . 95.18(4) ?
S7 Mo1 Mo3 . . 55.20(2) ?
S5 Mo1 Mo3 . . 55.56(2) ?
S1 Mo1 Mo3 . . 95.87(3) ?
S8 Mo1 Mo3 . . 126.03(3) ?
S6 Mo1 Mo3 . . 57.15(2) ?
S2 Mo1 Mo3 . . 116.48(3) ?
S9 Mo1 Mo3 . . 141.69(3) ?
S7 Mo1 Mo2 . . 55.21(2) ?
S5 Mo1 Mo2 . . 94.78(2) ?
S1 Mo1 Mo2 . . 55.59(2) ?
S8 Mo1 Mo2 . . 128.45(3) ?
S6 Mo1 Mo2 . . 116.66(3) ?
S2 Mo1 Mo2 . . 57.05(2) ?
S9 Mo1 Mo2 . . 142.98(4) ?
Mo3 Mo1 Mo2 . . 59.555(11) ?
S7 Mo2 S1 . . 109.77(3) ?
S7 Mo2 S3 . . 111.29(3) ?
S1 Mo2 S3 . . 82.57(3) ?
S7 Mo2 S4 . . 83.35(3) ?
S1 Mo2 S4 . . 136.71(3) ?
S3 Mo2 S4 . . 54.65(3) ?
S7 Mo2 S10 . . 87.16(3) ?
S1 Mo2 S10 . . 130.54(3) ?
S3 Mo2 S10 . . 135.26(3) ?
S4 Mo2 S10 . . 89.85(3) ?
S7 Mo2 S2 . . 84.96(4) ?
S1 Mo2 S2 . . 49.86(3) ?
S3 Mo2 S2 . . 132.19(3) ?
S4 Mo2 S2 . . 168.22(4) ?
S10 Mo2 S2 . . 88.12(3) ?
S7 Mo2 S11 . . 156.66(3) ?
S1 Mo2 S11 . . 85.60(3) ?
S3 Mo2 S11 . . 87.46(3) ?
S4 Mo2 S11 . . 97.57(3) ?
S10 Mo2 S11 . . 69.55(3) ?
S2 Mo2 S11 . . 92.60(4) ?
S7 Mo2 Mo3 . . 55.41(2) ?
S1 Mo2 Mo3 . . 96.16(3) ?
S3 Mo2 Mo3 . . 56.16(2) ?
S4 Mo2 Mo3 . . 56.68(2) ?
S10 Mo2 Mo3 . . 129.53(3) ?
S2 Mo2 Mo3 . . 116.85(3) ?
S11 Mo2 Mo3 . . 142.76(3) ?
S7 Mo2 Mo1 . . 55.02(2) ?
S1 Mo2 Mo1 . . 55.34(3) ?
S3 Mo2 Mo1 . . 95.18(2) ?
S4 Mo2 Mo1 . . 116.47(2) ?
S10 Mo2 Mo1 . . 127.29(3) ?
S2 Mo2 Mo1 . . 56.79(3) ?
S11 Mo2 Mo1 . . 139.90(3) ?
Mo3 Mo2 Mo1 . . 60.190(11) ?
S7 Mo3 S5 . . 110.02(3) ?
S7 Mo3 S3 . . 111.26(3) ?
S5 Mo3 S3 . . 81.18(3) ?
S7 Mo3 S4 . . 83.37(3) ?
S5 Mo3 S4 . . 135.29(3) ?
S3 Mo3 S4 . . 54.63(3) ?
S7 Mo3 S12 . . 85.92(4) ?
S5 Mo3 S12 . . 132.51(4) ?
S3 Mo3 S12 . . 135.67(4) ?
S4 Mo3 S12 . . 89.52(4) ?
S7 Mo3 S6 . . 85.90(3) ?
S5 Mo3 S6 . . 50.01(3) ?
S3 Mo3 S6 . . 131.03(4) ?
S4 Mo3 S6 . . 169.25(3) ?
S12 Mo3 S6 . . 89.12(4) ?
S7 Mo3 S13 . . 155.49(3) ?
S5 Mo3 S13 . . 86.07(3) ?
S3 Mo3 S13 . . 88.87(3) ?
S4 Mo3 S13 . . 98.30(3) ?
S12 Mo3 S13 . . 69.69(3) ?
S6 Mo3 S13 . . 91.22(3) ?
S7 Mo3 Mo2 . . 55.45(3) ?
S5 Mo3 Mo2 . . 95.14(3) ?
S3 Mo3 Mo2 . . 56.09(2) ?
S4 Mo3 Mo2 . . 56.68(2) ?
S12 Mo3 Mo2 . . 128.46(3) ?
S6 Mo3 Mo2 . . 116.88(3) ?
S13 Mo3 Mo2 . . 144.05(3) ?
S7 Mo3 Mo1 . . 55.05(2) ?
S5 Mo3 Mo1 . . 55.36(2) ?
S3 Mo3 Mo1 . . 95.18(3) ?
S4 Mo3 Mo1 . . 116.54(2) ?
S12 Mo3 Mo1 . . 126.46(3) ?
S6 Mo3 Mo1 . . 56.68(3) ?
S13 Mo3 Mo1 . . 139.79(2) ?
Mo2 Mo3 Mo1 . . 60.255(11) ?
S20 Mo4 S18 . . 110.65(3) ?
S20 Mo4 S14 . . 110.68(3) ?
S18 Mo4 S14 . . 81.96(3) ?
S20 Mo4 S19 . . 85.22(3) ?
S18 Mo4 S19 . . 51.48(3) ?
S14 Mo4 S19 . . 133.18(3) ?
S20 Mo4 S15 . . 85.82(3) ?
S18 Mo4 S15 . . 132.29(3) ?
S14 Mo4 S15 . . 50.57(3) ?
S19 Mo4 S15 . . 171.03(4) ?
S20 Mo4 S21 . . 85.76(3) ?
S18 Mo4 S21 . . 136.19(4) ?
S14 Mo4 S21 . . 131.32(3) ?
S19 Mo4 S21 . . 92.19(3) ?
S15 Mo4 S21 . . 87.61(4) ?
S20 Mo4 S22 . . 155.79(3) ?
S18 Mo4 S22 . . 87.64(3) ?
S14 Mo4 S22 . . 86.82(4) ?
S19 Mo4 S22 . . 94.91(4) ?
S15 Mo4 S22 . . 93.45(4) ?
S21 Mo4 S22 . . 70.04(3) ?
S20 Mo4 Mo6 . . 55.48(2) ?
S18 Mo4 Mo6 . . 55.58(2) ?
S14 Mo4 Mo6 . . 95.29(3) ?
S19 Mo4 Mo6 . . 56.97(2) ?
S15 Mo4 Mo6 . . 116.84(3) ?
S21 Mo4 Mo6 . . 129.28(3) ?
S22 Mo4 Mo6 . . 142.21(3) ?
S20 Mo4 Mo5 . . 55.40(2) ?
S18 Mo4 Mo5 . . 95.33(3) ?
S14 Mo4 Mo5 . . 55.68(2) ?
S19 Mo4 Mo5 . . 116.96(3) ?
S15 Mo4 Mo5 . . 56.78(3) ?
S21 Mo4 Mo5 . . 125.82(3) ?
S22 Mo4 Mo5 . . 141.29(3) ?
Mo6 Mo4 Mo5 . . 60.132(11) ?
S20 Mo5 S16 . . 110.16(3) ?
S20 Mo5 S14 . . 110.68(3) ?
S16 Mo5 S14 . . 83.54(3) ?
S20 Mo5 S15 . . 85.92(3) ?
S16 Mo5 S15 . . 133.96(3) ?
S14 Mo5 S15 . . 50.65(3) ?
S20 Mo5 S17 . . 84.36(3) ?
S16 Mo5 S17 . . 50.33(3) ?
S14 Mo5 S17 . . 133.49(3) ?
S15 Mo5 S17 . . 170.28(3) ?
S20 Mo5 S23 . . 86.52(3) ?
S16 Mo5 S23 . . 134.78(4) ?
S14 Mo5 S23 . . 130.77(3) ?
S15 Mo5 S23 . . 87.26(3) ?
S17 Mo5 S23 . . 92.50(3) ?
S20 Mo5 S24 . . 156.51(3) ?
S16 Mo5 S24 . . 87.44(3) ?
S14 Mo5 S24 . . 85.97(3) ?
S15 Mo5 S24 . . 92.88(4) ?
S17 Mo5 S24 . . 96.18(3) ?
S23 Mo5 S24 . . 69.99(3) ?
S20 Mo5 Mo4 . . 55.36(2) ?
S16 Mo5 Mo4 . . 96.30(2) ?
S14 Mo5 Mo4 . . 55.73(2) ?
S15 Mo5 Mo4 . . 56.98(3) ?
S17 Mo5 Mo4 . . 116.32(2) ?
S23 Mo5 Mo4 . . 126.20(3) ?
S24 Mo5 Mo4 . . 140.55(3) ?
S20 Mo5 Mo6 . . 55.38(2) ?
S16 Mo5 Mo6 . . 55.42(2) ?
S14 Mo5 Mo6 . . 95.17(2) ?
S15 Mo5 Mo6 . . 116.82(3) ?
S17 Mo5 Mo6 . . 56.60(2) ?
S23 Mo5 Mo6 . . 130.10(3) ?
S24 Mo5 Mo6 . . 142.27(3) ?
Mo4 Mo5 Mo6 . . 59.918(11) ?
S20 Mo6 S16 . . 110.33(3) ?
S20 Mo6 S18 . . 110.70(3) ?
S16 Mo6 S18 . . 83.64(3) ?
S20 Mo6 S17 . . 84.63(3) ?
S16 Mo6 S17 . . 50.58(3) ?
S18 Mo6 S17 . . 133.89(3) ?
S20 Mo6 S25 . . 87.21(3) ?
S16 Mo6 S25 . . 131.46(4) ?
S18 Mo6 S25 . . 133.28(3) ?
S17 Mo6 S25 . . 88.92(3) ?
S20 Mo6 S19 . . 85.03(3) ?
S16 Mo6 S19 . . 134.84(3) ?
S18 Mo6 S19 . . 51.48(3) ?
S17 Mo6 S19 . . 169.64(3) ?
S25 Mo6 S19 . . 89.95(3) ?
S20 Mo6 S26 . . 157.33(3) ?
S16 Mo6 S26 . . 86.35(3) ?
S18 Mo6 S26 . . 85.64(3) ?
S17 Mo6 S26 . . 95.31(3) ?
S25 Mo6 S26 . . 70.13(3) ?
S19 Mo6 S26 . . 93.99(3) ?
S20 Mo6 Mo4 . . 55.35(2) ?
S16 Mo6 Mo4 . . 96.50(2) ?
S18 Mo6 Mo4 . . 55.76(2) ?
S17 Mo6 Mo4 . . 116.87(2) ?
S25 Mo6 Mo4 . . 128.78(3) ?
S19 Mo6 Mo4 . . 56.79(2) ?
S26 Mo6 Mo4 . . 140.45(3) ?
S20 Mo6 Mo5 . . 55.30(2) ?
S16 Mo6 Mo5 . . 55.68(2) ?
S18 Mo6 Mo5 . . 95.32(2) ?
S17 Mo6 Mo5 . . 57.12(2) ?
S25 Mo6 Mo5 . . 128.55(3) ?
S19 Mo6 Mo5 . . 116.60(2) ?
S26 Mo6 Mo5 . . 141.47(3) ?
Mo4 Mo6 Mo5 . . 59.950(11) ?
S2 S1 Mo1 . . 67.31(4) ?
S2 S1 Mo2 . . 67.40(4) ?
Mo1 S1 Mo2 . . 69.06(3) ?
S2 S1 S27 . . 164.31(6) ?
Mo1 S1 S27 . . 103.80(4) ?
Mo2 S1 S27 . . 97.62(4) ?
S1 S2 Mo1 . . 62.67(4) ?
S1 S2 Mo2 . . 62.75(4) ?
Mo1 S2 Mo2 . . 66.17(3) ?
S4 S3 Mo2 . . 63.51(3) ?
S4 S3 Mo3 . . 63.47(3) ?
Mo2 S3 Mo3 . . 67.75(3) ?
S4 S3 S27 . . 167.49(5) ?
Mo2 S3 S27 . . 105.62(4) ?
Mo3 S3 S27 . . 107.55(4) ?
S3 S4 Mo2 . . 61.84(3) ?
S3 S4 Mo3 . . 61.90(3) ?
Mo2 S4 Mo3 . . 66.64(2) ?
S6 S5 Mo1 . . 67.11(4) ?
S6 S5 Mo3 . . 67.42(4) ?
Mo1 S5 Mo3 . . 69.08(3) ?
S6 S5 S27 . . 164.88(5) ?
Mo1 S5 S27 . . 103.05(4) ?
Mo3 S5 S27 . . 98.71(4) ?
S5 S6 Mo1 . . 62.66(4) ?
S5 S6 Mo3 . . 62.57(4) ?
Mo1 S6 Mo3 . . 66.17(3) ?
Mo1 S7 Mo3 . . 69.74(3) ?
Mo1 S7 Mo2 . . 69.78(3) ?
Mo3 S7 Mo2 . . 69.14(3) ?
C1 S8 Mo1 . . 89.31(15) ?
C1 S9 Mo1 . . 87.81(14) ?
C10 S10 Mo2 . . 89.00(13) ?
C10 S11 Mo2 . . 87.80(15) ?
C19 S12 Mo3 . . 88.61(14) ?
C19 S13 Mo3 . . 87.90(15) ?
S15 S14 Mo5 . . 66.50(4) ?
S15 S14 Mo4 . . 66.64(4) ?
Mo5 S14 Mo4 . . 68.60(3) ?
S15 S14 S27 . . 166.72(5) ?
Mo5 S14 S27 . . 102.37(4) ?
Mo4 S14 S27 . . 103.17(4) ?
S14 S15 Mo5 . . 62.86(4) ?
S14 S15 Mo4 . . 62.79(4) ?
Mo5 S15 Mo4 . . 66.24(2) ?
S17 S16 Mo6 . . 66.69(4) ?
S17 S16 Mo5 . . 67.00(4) ?
Mo6 S16 Mo5 . . 68.90(3) ?
S17 S16 S27 . . 166.89(5) ?
Mo6 S16 S27 . . 102.14(4) ?
Mo5 S16 S27 . . 103.19(4) ?
S16 S17 Mo6 . . 62.73(4) ?
S16 S17 Mo5 . . 62.67(3) ?
Mo6 S17 Mo5 . . 66.28(3) ?
S19 S18 Mo6 . . 66.27(4) ?
S19 S18 Mo4 . . 66.02(4) ?
Mo6 S18 Mo4 . . 68.67(3) ?
S19 S18 S27 . . 167.32(5) ?
Mo6 S18 S27 . . 102.76(4) ?
Mo4 S18 S27 . . 104.73(4) ?
S18 S19 Mo4 . . 62.49(3) ?
S18 S19 Mo6 . . 62.25(4) ?
Mo4 S19 Mo6 . . 66.24(3) ?
Mo4 S20 Mo5 . . 69.24(3) ?
Mo4 S20 Mo6 . . 69.17(3) ?
Mo5 S20 Mo6 . . 69.32(3) ?
C28 S21 Mo4 . . 88.05(13) ?
C28 S22 Mo4 . . 87.56(14) ?
C37 S23 Mo5 . . 88.31(14) ?
C37 S24 Mo5 . . 87.56(14) ?
C46 S25 Mo6 . . 88.83(14) ?
C46 S26 Mo6 . . 88.05(13) ?
S3 S27 S18 . . 81.65(4) ?
S3 S27 S16 . . 128.52(5) ?
S18 S27 S16 . . 71.43(4) ?
S3 S27 S14 . . 138.13(5) ?
S18 S27 S14 . . 69.91(3) ?
S16 S27 S14 . . 70.79(3) ?
S3 S27 S1 . . 74.18(4) ?
S18 S27 S1 . . 145.90(5) ?
S16 S27 S1 . . 142.67(5) ?
S14 S27 S1 . . 114.24(4) ?
S3 S27 S5 . . 72.49(4) ?
S18 S27 S5 . . 80.85(4) ?
S16 S27 S5 . . 140.17(5) ?
S14 S27 S5 . . 73.14(4) ?
S1 S27 S5 . . 69.24(4) ?
C1 N1 C2 . . 120.3(4) ?
C1 N1 C6 . . 122.1(4) ?
C2 N1 C6 . . 117.6(3) ?
C10 N2 C15 . . 121.1(4) ?
C10 N2 C11A . . 121.6(8) ?
C15 N2 C11A . . 116.6(8) ?
C10 N2 C11B . . 119(2) ?
C15 N2 C11B . . 120(2) ?
C19 N3 C24A . . 121.5(14) ?
C19 N3 C20B . . 117(3) ?
C19 N3 C24B . . 120.6(11) ?
C20B N3 C24B . . 122(3) ?
C19 N3 C20A . . 122.4(11) ?
C24A N3 C20A . . 115.7(18) ?
C28 N4 C29 . . 122.2(3) ?
C28 N4 C33 . . 121.1(3) ?
C29 N4 C33 . . 116.6(3) ?
C37 N5 C42 . . 120.9(4) ?
C37 N5 C38 . . 120.3(4) ?
C42 N5 C38 . . 118.7(3) ?
C46 N6 C47 . . 121.1(3) ?
C46 N6 C51 . . 120.8(4) ?
C47 N6 C51 . . 118.0(3) ?
N1 C1 S8 . . 123.1(4) ?
N1 C1 S9 . . 124.4(3) ?
S8 C1 S9 . . 112.5(2) ?
N1 C2 C3 . . 115.4(4) ?
N1 C2 H2A . . 108.4 ?
C3 C2 H2A . . 108.4 ?
N1 C2 H2B . . 108.4 ?
C3 C2 H2B . . 108.4 ?
H2A C2 H2B . . 107.5 ?
C4 C3 C5 . . 112.2(6) ?
C4 C3 C2 . . 112.2(6) ?
C5 C3 C2 . . 109.2(5) ?
C4 C3 H3 . . 107.7 ?
C5 C3 H3 . . 107.7 ?
C2 C3 H3 . . 107.7 ?
C3 C4 H4A . . 109.5 ?
C3 C4 H4B . . 109.5 ?
H4A C4 H4B . . 109.5 ?
C3 C4 H4C . . 109.5 ?
H4A C4 H4C . . 109.5 ?
H4B C4 H4C . . 109.5 ?
C3 C5 H5A . . 109.5 ?
C3 C5 H5B . . 109.5 ?
H5A C5 H5B . . 109.5 ?
C3 C5 H5C . . 109.5 ?
H5A C5 H5C . . 109.5 ?
H5B C5 H5C . . 109.5 ?
N1 C6 C7 . . 112.6(4) ?
N1 C6 H6A . . 109.1 ?
C7 C6 H6A . . 109.1 ?
N1 C6 H6B . . 109.1 ?
C7 C6 H6B . . 109.1 ?
H6A C6 H6B . . 107.8 ?
C8 C7 C9 . . 111.4(5) ?
C8 C7 C6 . . 112.0(4) ?
C9 C7 C6 . . 108.7(5) ?
C8 C7 H7 . . 108.2 ?
C9 C7 H7 . . 108.2 ?
C6 C7 H7 . . 108.2 ?
C7 C8 H8A . . 109.5 ?
C7 C8 H8B . . 109.5 ?
H8A C8 H8B . . 109.5 ?
C7 C8 H8C . . 109.5 ?
H8A C8 H8C . . 109.5 ?
H8B C8 H8C . . 109.5 ?
C7 C9 H9A . . 109.5 ?
C7 C9 H9B . . 109.5 ?
H9A C9 H9B . . 109.5 ?
C7 C9 H9C . . 109.5 ?
H9A C9 H9C . . 109.5 ?
H9B C9 H9C . . 109.5 ?
N2 C10 S10 . . 123.8(3) ?
N2 C10 S11 . . 123.4(3) ?
S10 C10 S11 . . 112.8(2) ?
N2 C11A C12A . . 113.0(9) ?
N2 C11A H11A . . 109.0 ?
C12A C11A H11A . . 109.0 ?
N2 C11A H11B . . 109.0 ?
C12A C11A H11B . . 109.0 ?
H11A C11A H11B . . 107.8 ?
C11A C12A C14A . . 107.7(7) ?
C11A C12A C13A . . 111.6(9) ?
C14A C12A C13A . . 111.1(9) ?
C11A C12A H12A . . 108.8 ?
C14A C12A H12A . . 108.8 ?
C13A C12A H12A . . 108.8 ?
C12A C13A H13A . . 109.5 ?
C12A C13A H13B . . 109.5 ?
H13A C13A H13B . . 109.5 ?
C12A C13A H13C . . 109.5 ?
H13A C13A H13C . . 109.5 ?
H13B C13A H13C . . 109.5 ?
C12A C14A H14A . . 109.5 ?
C12A C14A H14B . . 109.5 ?
H14A C14A H14B . . 109.5 ?
C12A C14A H14C . . 109.5 ?
H14A C14A H14C . . 109.5 ?
H14B C14A H14C . . 109.5 ?
N2 C11B C12B . . 120.9(18) ?
N2 C11B H11C . . 107.1 ?
C12B C11B H11C . . 107.1 ?
N2 C11B H11D . . 107.1 ?
C12B C11B H11D . . 107.1 ?
H11C C11B H11D . . 106.8 ?
C14B C12B C13B . . 111(2) ?
C14B C12B C11B . . 113.0(16) ?
C13B C12B C11B . . 109(3) ?
C14B C12B H12B . . 107.9 ?
C13B C12B H12B . . 107.9 ?
C11B C12B H12B . . 107.9 ?
C12B C13B H13D . . 109.5 ?
C12B C13B H13E . . 109.5 ?
H13D C13B H13E . . 109.5 ?
C12B C13B H13F . . 109.5 ?
H13D C13B H13F . . 109.5 ?
H13E C13B H13F . . 109.5 ?
C12B C14B H14D . . 109.5 ?
C12B C14B H14E . . 109.5 ?
H14D C14B H14E . . 109.5 ?
C12B C14B H14F . . 109.5 ?
H14D C14B H14F . . 109.5 ?
H14E C14B H14F . . 109.5 ?
N2 C15 C16 . . 114.2(4) ?
N2 C15 H15A . . 108.7 ?
C16 C15 H15A . . 108.7 ?
N2 C15 H15B . . 108.7 ?
C16 C15 H15B . . 108.7 ?
H15A C15 H15B . . 107.6 ?
C17 C16 C18 . . 111.2(5) ?
C17 C16 C15 . . 112.7(4) ?
C18 C16 C15 . . 107.6(5) ?
C17 C16 H16 . . 108.4 ?
C18 C16 H16 . . 108.4 ?
C15 C16 H16 . . 108.4 ?
C16 C17 H17A . . 109.5 ?
C16 C17 H17B . . 109.5 ?
H17A C17 H17B . . 109.5 ?
C16 C17 H17C . . 109.5 ?
H17A C17 H17C . . 109.5 ?
H17B C17 H17C . . 109.5 ?
C16 C18 H18A . . 109.5 ?
C16 C18 H18B . . 109.5 ?
H18A C18 H18B . . 109.5 ?
C16 C18 H18C . . 109.5 ?
H18A C18 H18C . . 109.5 ?
H18B C18 H18C . . 109.5 ?
N3 C19 S13 . . 123.3(3) ?
N3 C19 S12 . . 123.3(3) ?
S13 C19 S12 . . 113.4(2) ?
N3 C20A C21A . . 112.2(9) ?
N3 C20A H20A . . 109.2 ?
C21A C20A H20A . . 109.2 ?
N3 C20A H20B . . 109.2 ?
C21A C20A H20B . . 109.2 ?
H20A C20A H20B . . 107.9 ?
C23A C21A C22A . . 110.7(8) ?
C23A C21A C20A . . 111.3(10) ?
C22A C21A C20A . . 109.1(7) ?
C23A C21A H21A . . 108.5 ?
C22A C21A H21A . . 108.5 ?
C20A C21A H21A . . 108.5 ?
C21A C22A H22A . . 109.5 ?
C21A C22A H22B . . 109.5 ?
H22A C22A H22B . . 109.5 ?
C21A C22A H22C . . 109.5 ?
H22A C22A H22C . . 109.5 ?
H22B C22A H22C . . 109.5 ?
C21A C23A H23A . . 109.5 ?
C21A C23A H23B . . 109.5 ?
H23A C23A H23B . . 109.5 ?
C21A C23A H23C . . 109.5 ?
H23A C23A H23C . . 109.5 ?
H23B C23A H23C . . 109.5 ?
N3 C20B C21B . . 110.8(18) ?
N3 C20B H20C . . 109.5 ?
C21B C20B H20C . . 109.5 ?
N3 C20B H20D . . 109.5 ?
C21B C20B H20D . . 109.5 ?
H20C C20B H20D . . 108.1 ?
C23B C21B C22B . . 108(2) ?
C23B C21B C20B . . 106(3) ?
C22B C21B C20B . . 107.4(18) ?
C23B C21B H21B . . 111.6 ?
C22B C21B H21B . . 111.6 ?
C20B C21B H21B . . 111.6 ?
C21B C22B H22D . . 109.5 ?
C21B C22B H22E . . 109.5 ?
H22D C22B H22E . . 109.5 ?
C21B C22B H22F . . 109.5 ?
H22D C22B H22F . . 109.5 ?
H22E C22B H22F . . 109.5 ?
C21B C23B H23D . . 109.5 ?
C21B C23B H23E . . 109.5 ?
H23D C23B H23E . . 109.5 ?
C21B C23B H23F . . 109.5 ?
H23D C23B H23F . . 109.5 ?
H23E C23B H23F . . 109.5 ?
N3 C24A C25A . . 114.4(12) ?
N3 C24A H24A . . 108.7 ?
C25A C24A H24A . . 108.7 ?
N3 C24A H24B . . 108.7 ?
C25A C24A H24B . . 108.7 ?
H24A C24A H24B . . 107.6 ?
C27A C25A C24A . . 107.6(14) ?
C27A C25A C26A . . 108.3(16) ?
C24A C25A C26A . . 93.9(14) ?
C27A C25A H25A . . 115.0 ?
C24A C25A H25A . . 115.0 ?
C26A C25A H25A . . 115.0 ?
C25A C26A H26A . . 109.5 ?
C25A C26A H26B . . 109.4 ?
H26A C26A H26B . . 109.5 ?
C25A C26A H26C . . 109.5 ?
H26A C26A H26C . . 109.5 ?
H26B C26A H26C . . 109.5 ?
C25A C27A H27A . . 109.5 ?
C25A C27A H27B . . 109.5 ?
H27A C27A H27B . . 109.5 ?
C25A C27A H27C . . 109.5 ?
H27A C27A H27C . . 109.5 ?
H27B C27A H27C . . 109.5 ?
N3 C24B C25B . . 108.9(11) ?
N3 C24B H24C . . 109.9 ?
C25B C24B H24C . . 109.9 ?
N3 C24B H24D . . 109.9 ?
C25B C24B H24D . . 109.9 ?
H24C C24B H24D . . 108.3 ?
C27B C25B C24B . . 110.8(12) ?
C27B C25B C26B . . 96.1(17) ?
C24B C25B C26B . . 114.3(15) ?
C27B C25B H25B . . 111.6 ?
C24B C25B H25B . . 111.6 ?
C26B C25B H25B . . 111.5 ?
C25B C26B H26D . . 109.5 ?
C25B C26B H26E . . 109.5 ?
H26D C26B H26E . . 109.5 ?
C25B C26B H26F . . 109.4 ?
H26D C26B H26F . . 109.5 ?
H26E C26B H26F . . 109.5 ?
C25B C27B H27D . . 109.5 ?
C25B C27B H27E . . 109.5 ?
H27D C27B H27E . . 109.5 ?
C25B C27B H27F . . 109.5 ?
H27D C27B H27F . . 109.5 ?
H27E C27B H27F . . 109.5 ?
N4 C28 S22 . . 123.1(3) ?
N4 C28 S21 . . 124.1(3) ?
S22 C28 S21 . . 112.8(2) ?
N4 C29 C30 . . 113.9(3) ?
N4 C29 H29A . . 108.8 ?
C30 C29 H29A . . 108.8 ?
N4 C29 H29B . . 108.8 ?
C30 C29 H29B . . 108.8 ?
H29A C29 H29B . . 107.7 ?
C31 C30 C32 . . 111.0(4) ?
C31 C30 C29 . . 112.5(4) ?
C32 C30 C29 . . 108.2(4) ?
C31 C30 H30 . . 108.3 ?
C32 C30 H30 . . 108.3 ?
C29 C30 H30 . . 108.3 ?
C30 C31 H31A . . 109.5 ?
C30 C31 H31B . . 109.5 ?
H31A C31 H31B . . 109.5 ?
C30 C31 H31C . . 109.5 ?
H31A C31 H31C . . 109.5 ?
H31B C31 H31C . . 109.5 ?
C30 C32 H32A . . 109.5 ?
C30 C32 H32B . . 109.5 ?
H32A C32 H32B . . 109.5 ?
C30 C32 H32C . . 109.5 ?
H32A C32 H32C . . 109.5 ?
H32B C32 H32C . . 109.5 ?
N4 C33 C34 . . 113.7(4) ?
N4 C33 H33A . . 108.8 ?
C34 C33 H33A . . 108.8 ?
N4 C33 H33B . . 108.8 ?
C34 C33 H33B . . 108.8 ?
H33A C33 H33B . . 107.7 ?
C35 C34 C36 . . 111.7(5) ?
C35 C34 C33 . . 112.6(4) ?
C36 C34 C33 . . 108.3(4) ?
C35 C34 H34 . . 108.0 ?
C36 C34 H34 . . 108.0 ?
C33 C34 H34 . . 108.0 ?
C34 C35 H35A . . 109.5 ?
C34 C35 H35B . . 109.5 ?
H35A C35 H35B . . 109.5 ?
C34 C35 H35C . . 109.5 ?
H35A C35 H35C . . 109.5 ?
H35B C35 H35C . . 109.5 ?
C34 C36 H36A . . 109.5 ?
C34 C36 H36B . . 109.5 ?
H36A C36 H36B . . 109.5 ?
C34 C36 H36C . . 109.5 ?
H36A C36 H36C . . 109.5 ?
H36B C36 H36C . . 109.5 ?
N5 C37 S24 . . 122.9(3) ?
N5 C37 S23 . . 123.6(3) ?
S24 C37 S23 . . 113.5(2) ?
N5 C38 C39 . . 113.0(5) ?
N5 C38 H38A . . 109.0 ?
C39 C38 H38A . . 109.0 ?
N5 C38 H38B . . 109.0 ?
C39 C38 H38B . . 109.0 ?
H38A C38 H38B . . 107.8 ?
C41 C39 C40 . . 108.5(8) ?
C41 C39 C38 . . 113.6(7) ?
C40 C39 C38 . . 108.1(7) ?
C41 C39 H39 . . 108.8 ?
C40 C39 H39 . . 108.8 ?
C38 C39 H39 . . 108.8 ?
C39 C40 H40A . . 109.5 ?
C39 C40 H40B . . 109.5 ?
H40A C40 H40B . . 109.5 ?
C39 C40 H40C . . 109.5 ?
H40A C40 H40C . . 109.5 ?
H40B C40 H40C . . 109.5 ?
C39 C41 H41A . . 109.5 ?
C39 C41 H41B . . 109.5 ?
H41A C41 H41B . . 109.5 ?
C39 C41 H41C . . 109.5 ?
H41A C41 H41C . . 109.5 ?
H41B C41 H41C . . 109.5 ?
N5 C42 C43 . . 113.9(4) ?
N5 C42 H42A . . 108.8 ?
C43 C42 H42A . . 108.8 ?
N5 C42 H42B . . 108.8 ?
C43 C42 H42B . . 108.8 ?
H42A C42 H42B . . 107.7 ?
C42 C43 C44 . . 111.8(4) ?
C42 C43 C45 . . 108.4(5) ?
C44 C43 C45 . . 112.3(5) ?
C42 C43 H43 . . 108.0 ?
C44 C43 H43 . . 108.0 ?
C45 C43 H43 . . 108.0 ?
C43 C44 H44A . . 109.5 ?
C43 C44 H44B . . 109.5 ?
H44A C44 H44B . . 109.5 ?
C43 C44 H44C . . 109.5 ?
H44A C44 H44C . . 109.5 ?
H44B C44 H44C . . 109.5 ?
C43 C45 H45A . . 109.5 ?
C43 C45 H45B . . 109.5 ?
H45A C45 H45B . . 109.5 ?
C43 C45 H45C . . 109.5 ?
H45A C45 H45C . . 109.5 ?
H45B C45 H45C . . 109.5 ?
N6 C46 S26 . . 123.6(3) ?
N6 C46 S25 . . 123.5(3) ?
S26 C46 S25 . . 112.9(2) ?
N6 C47 C48 . . 113.0(4) ?
N6 C47 H47A . . 109.0 ?
C48 C47 H47A . . 109.0 ?
N6 C47 H47B . . 109.0 ?
C48 C47 H47B . . 109.0 ?
H47A C47 H47B . . 107.8 ?
C49 C48 C47 . . 114.3(4) ?
C49 C48 C50 . . 110.3(5) ?
C47 C48 C50 . . 106.5(5) ?
C49 C48 H48 . . 108.5 ?
C47 C48 H48 . . 108.5 ?
C50 C48 H48 . . 108.5 ?
C48 C49 H49A . . 109.5 ?
C48 C49 H49B . . 109.5 ?
H49A C49 H49B . . 109.5 ?
C48 C49 H49C . . 109.5 ?
H49A C49 H49C . . 109.5 ?
H49B C49 H49C . . 109.5 ?
C48 C50 H50A . . 109.5 ?
C48 C50 H50B . . 109.5 ?
H50A C50 H50B . . 109.5 ?
C48 C50 H50C . . 109.5 ?
H50A C50 H50C . . 109.5 ?
H50B C50 H50C . . 109.5 ?
N6 C51 C52 . . 114.1(4) ?
N6 C51 H51A . . 108.7 ?
C52 C51 H51A . . 108.7 ?
N6 C51 H51B . . 108.7 ?
C52 C51 H51B . . 108.7 ?
H51A C51 H51B . . 107.6 ?
C51 C52 C53 . . 112.4(4) ?
C51 C52 C54 . . 108.7(5) ?
C53 C52 C54 . . 110.8(4) ?
C51 C52 H52 . . 108.3 ?
C53 C52 H52 . . 108.3 ?
C54 C52 H52 . . 108.3 ?
C52 C53 H53A . . 109.5 ?
C52 C53 H53B . . 109.5 ?
H53A C53 H53B . . 109.5 ?
C52 C53 H53C . . 109.5 ?
H53A C53 H53C . . 109.5 ?
H53B C53 H53C . . 109.5 ?
C52 C54 H54A . . 109.5 ?
C52 C54 H54B . . 109.5 ?
H54A C54 H54B . . 109.5 ?
C52 C54 H54C . . 109.5 ?
H54A C54 H54C . . 109.5 ?
H54B C54 H54C . . 109.5 ?

loop_
_geom_bond_atom_site_label_1
_geom_bond_atom_site_label_2
_geom_bond_site_symmetry_2
_geom_bond_distance
_geom_bond_publ_flag
Mo1 S7 . 2.3760(10) ?
Mo1 S5 . 2.3952(9) ?
Mo1 S1 . 2.3966(11) ?
Mo1 S8 . 2.4804(11) ?
Mo1 S6 . 2.4841(11) ?
Mo1 S2 . 2.4889(11) ?
Mo1 S9 . 2.5227(10) ?
Mo1 Mo3 . 2.7194(4) ?
Mo1 Mo2 . 2.7212(4) ?
Mo2 S7 . 2.3815(10) ?
Mo2 S1 . 2.4039(9) ?
Mo2 S3 . 2.4227(9) ?
Mo2 S4 . 2.4595(9) ?
Mo2 S10 . 2.4934(9) ?
Mo2 S2 . 2.4963(10) ?
Mo2 S11 . 2.5205(10) ?
Mo2 Mo3 . 2.7020(4) ?
Mo3 S7 . 2.3804(10) ?
Mo3 S5 . 2.4009(9) ?
Mo3 S3 . 2.4248(10) ?
Mo3 S4 . 2.4595(9) ?
Mo3 S12 . 2.4972(11) ?
Mo3 S6 . 2.4976(10) ?
Mo3 S13 . 2.5224(10) ?
Mo4 S20 . 2.3832(9) ?
Mo4 S18 . 2.4030(9) ?
Mo4 S14 . 2.4040(10) ?
Mo4 S19 . 2.4754(10) ?
Mo4 S15 . 2.4815(10) ?
Mo4 S21 . 2.4877(10) ?
Mo4 S22 . 2.5074(11) ?
Mo4 Mo6 . 2.7077(4) ?
Mo4 Mo5 . 2.7086(4) ?
Mo5 S20 . 2.3845(9) ?
Mo5 S16 . 2.4021(9) ?
Mo5 S14 . 2.4027(10) ?
Mo5 S15 . 2.4760(10) ?
Mo5 S17 . 2.4889(10) ?
Mo5 S23 . 2.4896(10) ?
Mo5 S24 . 2.5174(10) ?
Mo5 Mo6 . 2.7136(4) ?
Mo6 S20 . 2.3870(9) ?
Mo6 S16 . 2.3947(9) ?
Mo6 S18 . 2.3978(10) ?
Mo6 S17 . 2.4744(10) ?
Mo6 S25 . 2.4802(10) ?
Mo6 S19 . 2.4805(10) ?
Mo6 S26 . 2.5193(9) ?
S1 S2 . 2.0671(13) ?
S1 S27 . 2.7810(13) ?
S3 S4 . 2.2414(13) ?
S3 S27 . 2.4849(14) ?
S5 S6 . 2.0725(15) ?
S5 S27 . 2.8077(14) ?
S8 C1 . 1.722(4) ?
S9 C1 . 1.728(5) ?
S10 C10 . 1.710(4) ?
S11 C10 . 1.724(4) ?
S12 C19 . 1.718(4) ?
S13 C19 . 1.713(4) ?
S14 S15 . 2.0878(13) ?
S14 S27 . 2.7767(13) ?
S16 S17 . 2.0813(13) ?
S16 S27 . 2.7494(13) ?
S18 S19 . 2.1198(13) ?
S18 S27 . 2.7252(13) ?
S21 C28 . 1.725(4) ?
S22 C28 . 1.718(4) ?
S23 C37 . 1.720(4) ?
S24 C37 . 1.713(4) ?
S25 C46 . 1.734(4) ?
S26 C46 . 1.711(4) ?
N1 C1 . 1.318(5) ?
N1 C2 . 1.469(6) ?
N1 C6 . 1.482(6) ?
N2 C10 . 1.336(5) ?
N2 C15 . 1.465(6) ?
N2 C11A . 1.474(8) ?
N2 C11B . 1.479(14) ?
N3 C19 . 1.331(5) ?
N3 C24A . 1.463(12) ?
N3 C20B . 1.472(15) ?
N3 C24B . 1.468(10) ?
N3 C20A . 1.472(7) ?
N4 C28 . 1.323(5) ?
N4 C29 . 1.474(5) ?
N4 C33 . 1.476(5) ?
N5 C37 . 1.326(5) ?
N5 C42 . 1.475(6) ?
N5 C38 . 1.476(5) ?
N6 C46 . 1.327(5) ?
N6 C47 . 1.460(5) ?
N6 C51 . 1.474(5) ?
C2 C3 . 1.527(7) ?
C2 H2A . 0.9900 ?
C2 H2B . 0.9900 ?
C3 C4 . 1.503(8) ?
C3 C5 . 1.509(9) ?
C3 H3 . 1.0000 ?
C4 H4A . 0.9800 ?
C4 H4B . 0.9800 ?
C4 H4C . 0.9800 ?
C5 H5A . 0.9800 ?
C5 H5B . 0.9800 ?
C5 H5C . 0.9800 ?
C6 C7 . 1.539(7) ?
C6 H6A . 0.9900 ?
C6 H6B . 0.9900 ?
C7 C8 . 1.522(8) ?
C7 C9 . 1.532(7) ?
C7 H7 . 1.0000 ?
C8 H8A . 0.9800 ?
C8 H8B . 0.9800 ?
C8 H8C . 0.9800 ?
C9 H9A . 0.9800 ?
C9 H9B . 0.9800 ?
C9 H9C . 0.9800 ?
C11A C12A . 1.529(13) ?
C11A H11A . 0.9900 ?
C11A H11B . 0.9900 ?
C12A C14A . 1.525(9) ?
C12A C13A . 1.525(12) ?
C12A H12A . 1.0000 ?
C13A H13A . 0.9800 ?
C13A H13B . 0.9800 ?
C13A H13C . 0.9800 ?
C14A H14A . 0.9800 ?
C14A H14B . 0.9800 ?
C14A H14C . 0.9800 ?
C11B C12B . 1.544(17) ?
C11B H11C . 0.9900 ?
C11B H11D . 0.9900 ?
C12B C14B . 1.519(14) ?
C12B C13B . 1.521(15) ?
C12B H12B . 1.0000 ?
C13B H13D . 0.9800 ?
C13B H13E . 0.9800 ?
C13B H13F . 0.9800 ?
C14B H14D . 0.9800 ?
C14B H14E . 0.9800 ?
C14B H14F . 0.9800 ?
C15 C16 . 1.540(7) ?
C15 H15A . 0.9900 ?
C15 H15B . 0.9900 ?
C16 C17 . 1.507(8) ?
C16 C18 . 1.530(7) ?
C16 H16 . 1.0000 ?
C17 H17A . 0.9800 ?
C17 H17B . 0.9800 ?
C17 H17C . 0.9800 ?
C18 H18A . 0.9800 ?
C18 H18B . 0.9800 ?
C18 H18C . 0.9800 ?
C20A C21A . 1.541(12) ?
C20A H20A . 0.9900 ?
C20A H20B . 0.9900 ?
C21A C23A . 1.505(10) ?
C21A C22A . 1.522(9) ?
C21A H21A . 1.0000 ?
C22A H22A . 0.9800 ?
C22A H22B . 0.9800 ?
C22A H22C . 0.9800 ?
C23A H23A . 0.9800 ?
C23A H23B . 0.9800 ?
C23A H23C . 0.9800 ?
C20B C21B . 1.549(16) ?
C20B H20C . 0.9900 ?
C20B H20D . 0.9900 ?
C21B C23B . 1.521(15) ?
C21B C22B . 1.531(14) ?
C21B H21B . 1.0000 ?
C22B H22D . 0.9800 ?
C22B H22E . 0.9800 ?
C22B H22F . 0.9800 ?
C23B H23D . 0.9800 ?
C23B H23E . 0.9800 ?
C23B H23F . 0.9800 ?
C24A C25A . 1.566(15) ?
C24A H24A . 0.9900 ?
C24A H24B . 0.9900 ?
C25A C27A . 1.519(12) ?
C25A C26A . 1.561(13) ?
C25A H25A . 1.0000 ?
C26A H26A . 0.9800 ?
C26A H26B . 0.9800 ?
C26A H26C . 0.9800 ?
C27A H27A . 0.9800 ?
C27A H27B . 0.9800 ?
C27A H27C . 0.9800 ?
C24B C25B . 1.555(14) ?
C24B H24C . 0.9900 ?
C24B H24D . 0.9900 ?
C25B C27B . 1.538(13) ?
C25B C26B . 1.515(13) ?
C25B H25B . 1.0000 ?
C26B H26D . 0.9800 ?
C26B H26E . 0.9800 ?
C26B H26F . 0.9800 ?
C27B H27D . 0.9800 ?
C27B H27E . 0.9800 ?
C27B H27F . 0.9800 ?
C29 C30 . 1.527(6) ?
C29 H29A . 0.9900 ?
C29 H29B . 0.9900 ?
C30 C31 . 1.507(6) ?
C30 C32 . 1.526(6) ?
C30 H30 . 1.0000 ?
C31 H31A . 0.9800 ?
C31 H31B . 0.9800 ?
C31 H31C . 0.9800 ?
C32 H32A . 0.9800 ?
C32 H32B . 0.9800 ?
C32 H32C . 0.9800 ?
C33 C34 . 1.533(6) ?
C33 H33A . 0.9900 ?
C33 H33B . 0.9900 ?
C34 C35 . 1.511(8) ?
C34 C36 . 1.512(7) ?
C34 H34 . 1.0000 ?
C35 H35A . 0.9800 ?
C35 H35B . 0.9800 ?
C35 H35C . 0.9800 ?
C36 H36A . 0.9800 ?
C36 H36B . 0.9800 ?
C36 H36C . 0.9800 ?
C38 C39 . 1.522(8) ?
C38 H38A . 0.9900 ?
C38 H38B . 0.9900 ?
C39 C41 . 1.436(11) ?
C39 C40 . 1.493(10) ?
C39 H39 . 1.0000 ?
C40 H40A . 0.9800 ?
C40 H40B . 0.9800 ?
C40 H40C . 0.9800 ?
C41 H41A . 0.9800 ?
C41 H41B . 0.9800 ?
C41 H41C . 0.9800 ?
C42 C43 . 1.516(7) ?
C42 H42A . 0.9900 ?
C42 H42B . 0.9900 ?
C43 C44 . 1.523(8) ?
C43 C45 . 1.531(7) ?
C43 H43 . 1.0000 ?
C44 H44A . 0.9800 ?
C44 H44B . 0.9800 ?
C44 H44C . 0.9800 ?
C45 H45A . 0.9800 ?
C45 H45B . 0.9800 ?
C45 H45C . 0.9800 ?
C47 C48 . 1.539(7) ?
C47 H47A . 0.9900 ?
C47 H47B . 0.9900 ?
C48 C49 . 1.466(9) ?
C48 C50 . 1.548(8) ?
C48 H48 . 1.0000 ?
C49 H49A . 0.9800 ?
C49 H49B . 0.9800 ?
C49 H49C . 0.9800 ?
C50 H50A . 0.9800 ?
C50 H50B . 0.9800 ?
C50 H50C . 0.9800 ?
C51 C52 . 1.515(7) ?
C51 H51A . 0.9900 ?
C51 H51B . 0.9900 ?
C52 C53 . 1.516(8) ?
C52 C54 . 1.524(7) ?
C52 H52 . 1.0000 ?
C53 H53A . 0.9800 ?
C53 H53B . 0.9800 ?
C53 H53C . 0.9800 ?
C54 H54A . 0.9800 ?
C54 H54B . 0.9800 ?
C54 H54C . 0.9800 ?

loop_
_geom_torsion_atom_site_label_1
_geom_torsion_atom_site_label_2
_geom_torsion_atom_site_label_3
_geom_torsion_atom_site_label_4
_geom_torsion_site_symmetry_1
_geom_torsion_site_symmetry_2
_geom_torsion_site_symmetry_3
_geom_torsion_site_symmetry_4
_geom_torsion
_geom_torsion_publ_flag
C2 N1 C1 S8 . . . . -5.1(6) ?
C6 N1 C1 S8 . . . . 174.7(3) ?
C2 N1 C1 S9 . . . . 173.8(3) ?
C6 N1 C1 S9 . . . . -6.3(6) ?
Mo1 S8 C1 N1 . . . . 173.1(4) ?
Mo1 S8 C1 S9 . . . . -6.0(2) ?
Mo1 S9 C1 N1 . . . . -173.2(4) ?
Mo1 S9 C1 S8 . . . . 5.9(2) ?
C1 N1 C2 C3 . . . . -77.1(5) ?
C6 N1 C2 C3 . . . . 103.1(5) ?
N1 C2 C3 C4 . . . . -59.2(6) ?
N1 C2 C3 C5 . . . . 175.8(4) ?
C1 N1 C6 C7 . . . . -105.5(5) ?
C2 N1 C6 C7 . . . . 74.3(6) ?
N1 C6 C7 C8 . . . . 60.6(6) ?
N1 C6 C7 C9 . . . . -175.9(5) ?
C15 N2 C10 S10 . . . . -177.6(3) ?
C11A N2 C10 S10 . . . . -7.5(7) ?
C11B N2 C10 S10 . . . . -1.5(13) ?
C15 N2 C10 S11 . . . . 2.9(6) ?
C11A N2 C10 S11 . . . . 173.0(6) ?
C11B N2 C10 S11 . . . . 179.0(13) ?
Mo2 S10 C10 N2 . . . . 171.8(4) ?
Mo2 S10 C10 S11 . . . . -8.6(2) ?
Mo2 S11 C10 N2 . . . . -171.9(4) ?
Mo2 S11 C10 S10 . . . . 8.5(2) ?
C10 N2 C11A C12A . . . . 137.0(9) ?
C15 N2 C11A C12A . . . . -52.5(11) ?
N2 C11A C12A C14A . . . . -178.1(8) ?
N2 C11A C12A C13A . . . . -55.9(14) ?
C10 N2 C11B C12B . . . . 78(4) ?
C15 N2 C11B C12B . . . . -106(4) ?
N2 C11B C12B C14B . . . . -165(3) ?
N2 C11B C12B C13B . . . . 71(5) ?
C10 N2 C15 C16 . . . . 105.8(5) ?
C11A N2 C15 C16 . . . . -64.8(7) ?
C11B N2 C15 C16 . . . . -70.3(14) ?
N2 C15 C16 C17 . . . . -54.6(5) ?
N2 C15 C16 C18 . . . . -177.5(4) ?
C24A N3 C19 S13 . . . . -16.8(9) ?
C20B N3 C19 S13 . . . . 178.3(17) ?
C24B N3 C19 S13 . . . . -7.6(8) ?
C20A N3 C19 S13 . . . . 171.6(7) ?
C24A N3 C19 S12 . . . . 161.4(8) ?
C20B N3 C19 S12 . . . . -3.5(17) ?
C24B N3 C19 S12 . . . . 170.6(7) ?
C20A N3 C19 S12 . . . . -10.2(8) ?
Mo3 S13 C19 N3 . . . . 172.8(3) ?
Mo3 S13 C19 S12 . . . . -5.61(19) ?
Mo3 S12 C19 N3 . . . . -172.7(3) ?
Mo3 S12 C19 S13 . . . . 5.7(2) ?
C19 N3 C20A C21A . . . . -82.5(14) ?
C24A N3 C20A C21A . . . . 105.4(17) ?
N3 C20A C21A C23A . . . . -64.6(18) ?
N3 C20A C21A C22A . . . . 172.9(13) ?
C19 N3 C20B C21B . . . . -113(4) ?
C24B N3 C20B C21B . . . . 73(5) ?
N3 C20B C21B C23B . . . . 78(5) ?
N3 C20B C21B C22B . . . . -166(4) ?
C19 N3 C24A C25A . . . . -69(2) ?
C20A N3 C24A C25A . . . . 104(2) ?
N3 C24A C25A C27A . . . . -64(2) ?
N3 C24A C25A C26A . . . . -175(2) ?
C19 N3 C24B C25B . . . . -105.8(15) ?
C20B N3 C24B C25B . . . . 68(2) ?
N3 C24B C25B C27B . . . . 46(2) ?
N3 C24B C25B C26B . . . . 154(2) ?
C29 N4 C28 S22 . . . . -179.8(3) ?
C33 N4 C28 S22 . . . . 4.0(6) ?
C29 N4 C28 S21 . . . . 1.8(6) ?
C33 N4 C28 S21 . . . . -174.4(3) ?
Mo4 S22 C28 N4 . . . . -167.1(4) ?
Mo4 S22 C28 S21 . . . . 11.5(2) ?
Mo4 S21 C28 N4 . . . . 167.0(4) ?
Mo4 S21 C28 S22 . . . . -11.6(2) ?
C28 N4 C29 C30 . . . . 98.9(5) ?
C33 N4 C29 C30 . . . . -84.7(4) ?
N4 C29 C30 C31 . . . . -68.6(5) ?
N4 C29 C30 C32 . . . . 168.4(3) ?
C28 N4 C33 C34 . . . . 99.6(4) ?
C29 N4 C33 C34 . . . . -76.8(5) ?
N4 C33 C34 C35 . . . . -53.0(6) ?
N4 C33 C34 C36 . . . . -177.1(4) ?
C42 N5 C37 S24 . . . . 4.0(6) ?
C38 N5 C37 S24 . . . . -172.6(3) ?
C42 N5 C37 S23 . . . . -178.3(3) ?
C38 N5 C37 S23 . . . . 5.1(6) ?
Mo5 S24 C37 N5 . . . . 170.6(4) ?
Mo5 S24 C37 S23 . . . . -7.3(2) ?
Mo5 S23 C37 N5 . . . . -170.5(4) ?
Mo5 S23 C37 S24 . . . . 7.3(2) ?
C37 N5 C38 C39 . . . . 82.5(6) ?
C42 N5 C38 C39 . . . . -94.1(6) ?
N5 C38 C39 C41 . . . . 68.8(8) ?
N5 C38 C39 C40 . . . . -170.6(7) ?
C37 N5 C42 C43 . . . . 80.1(6) ?
C38 N5 C42 C43 . . . . -103.3(5) ?
N5 C42 C43 C44 . . . . 66.7(5) ?
N5 C42 C43 C45 . . . . -168.9(5) ?
C47 N6 C46 S26 . . . . 173.7(3) ?
C51 N6 C46 S26 . . . . -1.2(6) ?
C47 N6 C46 S25 . . . . -4.6(6) ?
C51 N6 C46 S25 . . . . -179.5(3) ?
Mo6 S26 C46 N6 . . . . -176.6(4) ?
Mo6 S26 C46 S25 . . . . 1.9(2) ?
Mo6 S25 C46 N6 . . . . 176.5(4) ?
Mo6 S25 C46 S26 . . . . -1.9(2) ?
C46 N6 C47 C48 . . . . -100.3(5) ?
C51 N6 C47 C48 . . . . 74.7(5) ?
N6 C47 C48 C49 . . . . 49.7(7) ?
N6 C47 C48 C50 . . . . 171.8(4) ?
C46 N6 C51 C52 . . . . -78.5(5) ?
C47 N6 C51 C52 . . . . 106.5(5) ?
N6 C51 C52 C53 . . . . -63.7(5) ?
N6 C51 C52 C54 . . . . 173.3(4) ?
